data_4333901
loop_
_publ_author_name
'Albert W. King'
'Yuhuan Jin'
'James T. Engle'
'Christopher J. Ziegler'
'Jeffrey J. Rack'

_publ_section_title
;
 Sequential Picosecond Isomerizations in a Photochromic Ruthenium
 Sulfoxide Complex Triggered by Pump-Repump-Probe Spectroscopy
;
_journal_name_full 'Inorganic Chemistry'
_journal_page_first 2086
_journal_page_last 2093
_journal_paper_doi 10.1021/ic302489a
_journal_volume 52
_journal_year 2013
_chemical_formula_sum 'C34 H30 F12 N4 O2 P2 Ru S2'
_chemical_formula_weight 981.75
_chemical_name_systematic
; 
 ? 
;
_space_group_IT_number 96
_symmetry_cell_setting tetragonal
_symmetry_space_group_name_Hall 'P 4nw 2abw'
_symmetry_space_group_name_H-M 'P 43 21 2'
_atom_sites_solution_hydrogens geom
_atom_sites_solution_primary direct
_atom_sites_solution_secondary difmap
_audit_creation_method SHELXL-97
_cell_angle_alpha 90.00
_cell_angle_beta 90.00
_cell_angle_gamma 90.00
_cell_formula_units_Z 8
_cell_length_a 12.5563(3)
_cell_length_b 12.5563(3)
_cell_length_c 48.8146(12)
_cell_measurement_reflns_used 9912
_cell_measurement_temperature 100(2)
_cell_measurement_theta_max 65.72
_cell_measurement_theta_min 3.62
_cell_volume 7696.1(3)
_computing_cell_refinement 'Bruker SAINT'
_computing_data_collection 'Bruker APEX2'
_computing_data_reduction 'Bruker SAINT'
_computing_molecular_graphics 'Bruker SHELXTL'
_computing_publication_material 'Bruker SHELXTL'
_computing_structure_refinement 'SHELXL-97 (Sheldrick, 2008)'
_computing_structure_solution 'SHELXS-97 (Sheldrick, 2008)'
_diffrn_ambient_temperature 100(2)
_diffrn_measured_fraction_theta_full 0.976
_diffrn_measured_fraction_theta_max 0.976
_diffrn_measurement_device_type 'Bruker APEX-II CCD'
_diffrn_measurement_method '\f and \w scans'
_diffrn_radiation_monochromator graphite
_diffrn_radiation_source 'fine-focus sealed tube'
_diffrn_radiation_type CuK\a
_diffrn_radiation_wavelength 1.54178
_diffrn_reflns_av_R_equivalents 0.0256
_diffrn_reflns_av_sigmaI/netI 0.0335
_diffrn_reflns_limit_h_max 14
_diffrn_reflns_limit_h_min -13
_diffrn_reflns_limit_k_max 8
_diffrn_reflns_limit_k_min -14
_diffrn_reflns_limit_l_max 56
_diffrn_reflns_limit_l_min -52
_diffrn_reflns_number 22434
_diffrn_reflns_theta_full 65.90
_diffrn_reflns_theta_max 65.90
_diffrn_reflns_theta_min 3.62
_exptl_absorpt_coefficient_mu 5.982
_exptl_absorpt_correction_T_max 0.4331
_exptl_absorpt_correction_T_min 0.3107
_exptl_absorpt_correction_type multi-scan
_exptl_absorpt_process_details 'SADABS; [Sheldrick, G. M. (2004)]'
_exptl_crystal_colour yellow
_exptl_crystal_density_diffrn 1.695
_exptl_crystal_description block
_exptl_crystal_F_000 3936
_exptl_crystal_size_max 0.25
_exptl_crystal_size_mid 0.23
_exptl_crystal_size_min 0.17
_platon_squeeze_details
;
;
_refine_diff_density_max 0.548
_refine_diff_density_min -0.434
_refine_diff_density_rms 0.088
_refine_ls_abs_structure_details 'Flack H D (1983), Acta Cryst. A39, 876-881'
_refine_ls_abs_structure_Flack 0.979(14)
_refine_ls_extinction_method none
_refine_ls_goodness_of_fit_ref 0.858
_refine_ls_hydrogen_treatment constr
_refine_ls_matrix_type full
_refine_ls_number_parameters 514
_refine_ls_number_reflns 6378
_refine_ls_number_restraints 0
_refine_ls_restrained_S_all 0.858
_refine_ls_R_factor_all 0.0574
_refine_ls_R_factor_gt 0.0569
_refine_ls_shift/su_max 0.001
_refine_ls_shift/su_mean 0.000
_refine_ls_structure_factor_coef Fsqd
_refine_ls_weighting_details 'calc w=1/[\s^2^(Fo^2^)+(0.0953P)^2^+101.5947P] where P=(Fo^2^+2Fc^2^)/3'
_refine_ls_weighting_scheme calc
_refine_ls_wR_factor_gt 0.1505
_refine_ls_wR_factor_ref 0.1509
_reflns_number_gt 6303
_reflns_number_total 6378
_reflns_threshold_expression >2sigma(I)
_cod_data_source_file ic302489a_si_002.cif
_cod_data_source_block p43212
_cod_database_code 4333901

loop_
_symmetry_equiv_pos_as_xyz
'x, y, z'
'-y+1/2, x+1/2, z+3/4'
'y+1/2, -x+1/2, z+1/4'
'x+1/2, -y+1/2, -z+1/4'
'-x+1/2, y+1/2, -z+3/4'
'-x, -y, z+1/2'
'y, x, -z'
'-y, -x, -z+1/2'

loop_
_atom_site_label
_atom_site_type_symbol
_atom_site_fract_x
_atom_site_fract_y
_atom_site_fract_z
_atom_site_U_iso_or_equiv
_atom_site_adp_type
_atom_site_occupancy
_atom_site_symmetry_multiplicity
_atom_site_calc_flag
_atom_site_refinement_flags
C1 C 0.3722(6) 0.3495(6) 0.05401(15) 0.0216(16) Uani 1 1 d .
H1 H 0.3296 0.3242 0.0393 0.026 Uiso 1 1 calc R
C2 C 0.4695(6) 0.3016(6) 0.05910(16) 0.0227(16) Uani 1 1 d .
H2 H 0.4936 0.2443 0.0480 0.027 Uiso 1 1 calc R
C3 C 0.5312(6) 0.3384(6) 0.08055(16) 0.0230(17) Uani 1 1 d .
H3 H 0.5979 0.3061 0.0845 0.028 Uiso 1 1 calc R
C4 C 0.4951(6) 0.4224(6) 0.09617(16) 0.0227(17) Uani 1 1 d .
H4 H 0.5370 0.4491 0.1108 0.027 Uiso 1 1 calc R
C5 C 0.3970(6) 0.4675(6) 0.09027(14) 0.0174(15) Uani 1 1 d .
C6 C 0.3525(6) 0.5591(6) 0.10517(15) 0.0189(16) Uani 1 1 d .
C7 C 0.3993(6) 0.5995(7) 0.12875(15) 0.0217(17) Uani 1 1 d .
H7 H 0.4609 0.5665 0.1362 0.026 Uiso 1 1 calc R
C8 C 0.3559(7) 0.6877(7) 0.14127(15) 0.0282(18) Uani 1 1 d .
H8 H 0.3867 0.7157 0.1575 0.034 Uiso 1 1 calc R
C9 C 0.2673(6) 0.7348(6) 0.12992(15) 0.0213(17) Uani 1 1 d .
H9 H 0.2374 0.7969 0.1380 0.026 Uiso 1 1 calc R
C10 C 0.2219(6) 0.6904(6) 0.10652(14) 0.0181(15) Uani 1 1 d .
H10 H 0.1599 0.7223 0.0989 0.022 Uiso 1 1 calc R
C11 C 0.0879(6) 0.4435(6) 0.11455(15) 0.0200(16) Uani 1 1 d .
H11 H 0.1290 0.4974 0.1232 0.024 Uiso 1 1 calc R
C12 C 0.0138(6) 0.3892(6) 0.12973(15) 0.0219(16) Uani 1 1 d .
H12 H 0.0037 0.4054 0.1486 0.026 Uiso 1 1 calc R
C13 C -0.0464(6) 0.3101(6) 0.11722(16) 0.0221(16) Uani 1 1 d .
H13 H -0.1006 0.2738 0.1271 0.027 Uiso 1 1 calc R
C14 C -0.0257(6) 0.2855(6) 0.09011(15) 0.0207(15) Uani 1 1 d .
H14 H -0.0632 0.2294 0.0813 0.025 Uiso 1 1 calc R
C15 C 0.0497(6) 0.3431(6) 0.07602(15) 0.0158(14) Uani 1 1 d .
C16 C 0.0713(6) 0.3279(6) 0.04649(15) 0.0172(15) Uani 1 1 d .
C17 C 0.0275(6) 0.2452(6) 0.03136(16) 0.0231(16) Uani 1 1 d .
H17 H -0.0142 0.1925 0.0403 0.028 Uiso 1 1 calc R
C18 C 0.0442(6) 0.2391(7) 0.00339(16) 0.0271(18) Uani 1 1 d .
H18 H 0.0145 0.1828 -0.0072 0.032 Uiso 1 1 calc R
C19 C 0.1058(6) 0.3177(7) -0.00874(16) 0.0269(18) Uani 1 1 d .
H19 H 0.1168 0.3173 -0.0280 0.032 Uiso 1 1 calc R
C20 C 0.1511(6) 0.3968(7) 0.00720(15) 0.0212(16) Uani 1 1 d .
H20 H 0.1954 0.4483 -0.0013 0.025 Uiso 1 1 calc R
C30 C -0.1242(6) 0.5310(6) 0.06768(15) 0.0199(15) Uani 1 1 d .
H30 H -0.1063 0.5580 0.0853 0.024 Uiso 1 1 calc R
C31 C -0.2135(6) 0.4654(6) 0.06413(18) 0.0269(17) Uani 1 1 d .
H31 H -0.2566 0.4470 0.0794 0.032 Uiso 1 1 calc R
C32 C -0.2390(7) 0.4274(7) 0.03840(18) 0.0292(18) Uani 1 1 d .
H32 H -0.2987 0.3818 0.0361 0.035 Uiso 1 1 calc R
C33 C -0.1780(7) 0.4556(7) 0.01615(17) 0.0288(18) Uani 1 1 d .
H33 H -0.1975 0.4304 -0.0015 0.035 Uiso 1 1 calc R
C34 C -0.0886(6) 0.5199(7) 0.01887(15) 0.0218(16) Uani 1 1 d .
H34 H -0.0468 0.5388 0.0034 0.026 Uiso 1 1 calc R
C29 C -0.0621(6) 0.5558(6) 0.04486(15) 0.0180(15) Uani 1 1 d .
C28 C 0.0904(6) 0.6934(6) 0.02119(14) 0.0189(15) Uani 1 1 d .
H28A H 0.0862 0.6437 0.0055 0.023 Uiso 1 1 calc R
H28B H 0.0408 0.7534 0.0179 0.023 Uiso 1 1 calc R
C27 C 0.2050(6) 0.7348(6) 0.02473(15) 0.0200(16) Uani 1 1 d .
H27A H 0.2090 0.7852 0.0403 0.024 Uiso 1 1 calc R
H27B H 0.2289 0.7719 0.0079 0.024 Uiso 1 1 calc R
C26 C 0.4090(6) 0.6759(6) 0.04369(14) 0.0175(15) Uani 1 1 d .
C21 C 0.5019(6) 0.6264(6) 0.03524(16) 0.0223(17) Uani 1 1 d .
H21 H 0.4986 0.5634 0.0245 0.027 Uiso 1 1 calc R
C22 C 0.5984(7) 0.6686(7) 0.04245(18) 0.0293(19) Uani 1 1 d .
H22 H 0.6623 0.6350 0.0366 0.035 Uiso 1 1 calc R
C23 C 0.6033(7) 0.7602(7) 0.05830(18) 0.0297(19) Uani 1 1 d .
H23 H 0.6703 0.7899 0.0631 0.036 Uiso 1 1 calc R
C24 C 0.5095(7) 0.8085(7) 0.06720(16) 0.0289(17) Uani 1 1 d .
H24 H 0.5129 0.8706 0.0783 0.035 Uiso 1 1 calc R
C25 C 0.4116(7) 0.7667(7) 0.06000(16) 0.0247(17) Uani 1 1 d .
H25 H 0.3475 0.7993 0.0661 0.030 Uiso 1 1 calc R
F1 F 0.6200(4) 0.0918(5) 0.04840(13) 0.0481(15) Uani 1 1 d .
F2 F 0.7496(5) -0.0231(4) 0.03650(9) 0.0408(13) Uani 1 1 d .
F3 F 0.7821(5) 0.1540(4) 0.03676(10) 0.0415(14) Uani 1 1 d .
F4 F 0.6951(4) -0.0139(4) 0.08048(8) 0.0288(10) Uani 1 1 d .
F5 F 0.7291(5) 0.1625(4) 0.08075(12) 0.0430(14) Uani 1 1 d .
F6 F 0.8588(4) 0.0482(5) 0.06833(10) 0.0383(13) Uani 1 1 d .
F7 F 0.2949(6) 0.1195(5) 0.07779(11) 0.0558(18) Uani 1 1 d .
F8 F 0.1487(5) -0.0620(5) 0.10327(13) 0.0484(15) Uani 1 1 d .
F9 F 0.2269(5) -0.0372(4) 0.06246(11) 0.0487(14) Uani 1 1 d .
F10 F 0.3229(4) -0.0301(5) 0.10154(14) 0.0531(15) Uani 1 1 d .
F11 F 0.2128(5) 0.0962(5) 0.11789(10) 0.0474(15) Uani 1 1 d .
F12 F 0.1154(6) 0.0859(5) 0.07971(16) 0.072(2) Uani 1 1 d .
N1 N 0.3367(5) 0.4306(5) 0.06938(12) 0.0170(13) Uani 1 1 d .
N2 N 0.2637(5) 0.6032(5) 0.09435(11) 0.0153(12) Uani 1 1 d .
N3 N 0.1047(5) 0.4233(5) 0.08785(11) 0.0150(12) Uani 1 1 d .
N4 N 0.1342(5) 0.4031(5) 0.03458(12) 0.0172(13) Uani 1 1 d .
O2 O 0.0283(4) 0.7092(4) 0.07262(10) 0.0219(11) Uani 1 1 d .
O1 O 0.3146(4) 0.5722(4) 0.00428(9) 0.0211(11) Uani 1 1 d .
P1 P 0.73846(16) 0.06960(16) 0.05870(4) 0.0215(4) Uani 1 1 d .
P2 P 0.21946(17) 0.03019(17) 0.09009(4) 0.0244(4) Uani 1 1 d .
Ru1 Ru 0.19710(4) 0.51863(4) 0.061410(10) 0.01107(15) Uani 1 1 d .
S2 S 0.05741(13) 0.62640(14) 0.05246(3) 0.0140(4) Uani 1 1 d .
S1 S 0.28743(14) 0.61911(14) 0.03121(3) 0.0142(3) Uani 1 1 d .

loop_
_atom_site_aniso_label
_atom_site_aniso_U_11
_atom_site_aniso_U_22
_atom_site_aniso_U_33
_atom_site_aniso_U_23
_atom_site_aniso_U_13
_atom_site_aniso_U_12
C1 0.024(4) 0.017(4) 0.024(4) 0.001(3) 0.001(3) 0.001(3)
C2 0.022(4) 0.019(4) 0.027(4) 0.003(3) 0.004(3) 0.006(3)
C3 0.015(4) 0.024(4) 0.030(4) 0.010(3) 0.004(3) 0.002(3)
C4 0.020(4) 0.024(4) 0.025(4) 0.010(3) -0.004(3) -0.002(3)
C5 0.015(4) 0.020(4) 0.018(3) 0.005(3) -0.001(3) -0.007(3)
C6 0.021(4) 0.018(4) 0.017(4) 0.007(3) 0.000(3) -0.005(3)
C7 0.020(4) 0.032(4) 0.014(3) 0.002(3) -0.004(3) -0.007(3)
C8 0.034(5) 0.034(5) 0.017(4) -0.003(3) -0.006(3) -0.013(4)
C9 0.026(4) 0.021(4) 0.017(4) -0.003(3) -0.001(3) -0.005(3)
C10 0.025(4) 0.017(4) 0.013(3) -0.001(3) -0.001(3) -0.002(3)
C11 0.021(4) 0.020(4) 0.019(4) 0.002(3) 0.000(3) 0.001(3)
C12 0.024(4) 0.025(4) 0.017(3) 0.003(3) 0.002(3) 0.001(3)
C13 0.018(4) 0.020(4) 0.028(4) 0.010(3) 0.002(3) 0.001(3)
C14 0.020(4) 0.015(4) 0.027(4) 0.001(3) -0.003(3) -0.002(3)
C15 0.014(4) 0.011(3) 0.022(3) -0.002(3) -0.003(3) 0.003(3)
C16 0.016(4) 0.014(4) 0.021(4) -0.004(3) 0.000(3) 0.005(3)
C17 0.023(4) 0.018(4) 0.028(4) -0.006(3) -0.001(3) 0.000(3)
C18 0.026(4) 0.027(4) 0.028(4) -0.014(3) -0.002(3) -0.001(3)
C19 0.020(4) 0.038(5) 0.023(4) -0.015(4) 0.002(3) -0.005(4)
C20 0.019(4) 0.027(4) 0.018(4) -0.005(3) 0.001(3) 0.001(3)
C30 0.016(4) 0.024(4) 0.019(4) 0.002(3) -0.002(3) 0.004(3)
C31 0.018(4) 0.024(4) 0.039(4) 0.006(4) 0.001(3) 0.002(3)
C32 0.022(4) 0.025(4) 0.041(5) 0.000(4) -0.005(4) -0.003(3)
C33 0.025(4) 0.029(5) 0.032(4) -0.005(3) -0.012(3) 0.000(3)
C34 0.023(4) 0.024(4) 0.019(4) 0.000(3) -0.003(3) 0.003(3)
C29 0.015(4) 0.018(4) 0.021(4) 0.002(3) -0.007(3) 0.002(3)
C28 0.018(4) 0.021(4) 0.017(3) 0.002(3) -0.004(3) 0.003(3)
C27 0.021(4) 0.019(4) 0.020(4) 0.004(3) -0.001(3) -0.002(3)
C26 0.020(4) 0.021(4) 0.012(3) 0.008(3) -0.003(3) -0.003(3)
C21 0.020(4) 0.020(4) 0.027(4) 0.002(3) 0.001(3) 0.001(3)
C22 0.019(4) 0.028(5) 0.041(5) 0.005(4) -0.003(4) 0.001(3)
C23 0.023(4) 0.029(4) 0.037(5) 0.007(4) -0.011(4) -0.004(3)
C24 0.032(5) 0.028(4) 0.027(4) -0.002(3) -0.005(3) -0.007(3)
C25 0.025(4) 0.029(4) 0.020(4) -0.002(3) 0.003(3) 0.000(3)
F1 0.029(3) 0.047(3) 0.069(4) 0.013(3) -0.011(3) 0.006(3)
F2 0.061(4) 0.039(3) 0.023(2) -0.006(2) 0.006(2) -0.006(3)
F3 0.050(3) 0.038(3) 0.037(3) 0.017(2) -0.009(2) -0.014(3)
F4 0.036(3) 0.030(2) 0.021(2) 0.0006(18) 0.0054(19) -0.005(2)
F5 0.050(3) 0.030(3) 0.049(3) -0.014(2) 0.005(3) -0.005(2)
F6 0.028(3) 0.047(3) 0.040(3) 0.011(2) -0.005(2) 0.002(2)
F7 0.090(5) 0.042(3) 0.035(3) 0.003(3) 0.019(3) -0.025(3)
F8 0.036(3) 0.046(3) 0.063(4) 0.005(3) 0.013(3) -0.012(3)
F9 0.070(4) 0.037(3) 0.039(3) -0.015(3) 0.011(3) -0.006(3)
F10 0.029(3) 0.052(4) 0.078(4) 0.003(3) -0.007(3) 0.001(3)
F11 0.050(4) 0.063(4) 0.030(3) -0.015(3) 0.014(2) -0.017(3)
F12 0.075(5) 0.045(4) 0.096(5) -0.020(4) -0.048(4) 0.032(4)
N1 0.019(3) 0.018(3) 0.014(3) 0.000(2) 0.001(2) -0.002(3)
N2 0.017(3) 0.017(3) 0.012(3) 0.001(2) 0.000(2) -0.001(2)
N3 0.014(3) 0.018(3) 0.013(3) -0.001(2) -0.001(2) 0.003(2)
N4 0.015(3) 0.021(3) 0.016(3) -0.004(3) -0.002(2) 0.003(2)
O2 0.020(3) 0.025(3) 0.021(2) -0.009(2) -0.002(2) 0.006(2)
O1 0.025(3) 0.030(3) 0.009(2) -0.006(2) 0.004(2) -0.005(2)
P1 0.0217(10) 0.0198(10) 0.0229(10) 0.0009(8) -0.0022(8) -0.0005(8)
P2 0.0259(11) 0.0238(10) 0.0236(10) -0.0011(8) 0.0058(8) -0.0014(9)
Ru1 0.0119(3) 0.0130(3) 0.0083(2) -0.00181(19) -0.00117(19) -0.0006(2)
S2 0.0139(8) 0.0179(9) 0.0101(7) -0.0014(6) -0.0015(6) 0.0016(6)
S1 0.0152(9) 0.0174(8) 0.0101(7) -0.0011(6) 0.0005(6) -0.0017(7)

loop_
_atom_type_symbol
_atom_type_description
_atom_type_scat_dispersion_real
_atom_type_scat_dispersion_imag
_atom_type_scat_source
C C 0.0181 0.0091 'International Tables Vol C Tables 4.2.6.8 and 6.1.1.4'
H H 0.0000 0.0000 'International Tables Vol C Tables 4.2.6.8 and 6.1.1.4'
N N 0.0311 0.0180 'International Tables Vol C Tables 4.2.6.8 and 6.1.1.4'
O O 0.0492 0.0322 'International Tables Vol C Tables 4.2.6.8 and 6.1.1.4'
F F 0.0727 0.0534 'International Tables Vol C Tables 4.2.6.8 and 6.1.1.4'
P P 0.2955 0.4335 'International Tables Vol C Tables 4.2.6.8 and 6.1.1.4'
S S 0.3331 0.5567 'International Tables Vol C Tables 4.2.6.8 and 6.1.1.4'
Ru Ru 0.0552 3.2960 'International Tables Vol C Tables 4.2.6.8 and 6.1.1.4'

loop_
_geom_angle_atom_site_label_1
_geom_angle_atom_site_label_2
_geom_angle_atom_site_label_3
_geom_angle
N1 C1 C2 121.5(7)
N1 C1 H1 119.2
C2 C1 H1 119.2
C3 C2 C1 119.1(7)
C3 C2 H2 120.5
C1 C2 H2 120.5
C4 C3 C2 119.4(7)
C4 C3 H3 120.3
C2 C3 H3 120.3
C3 C4 C5 119.4(7)
C3 C4 H4 120.3
C5 C4 H4 120.3
N1 C5 C4 121.0(7)
N1 C5 C6 115.3(7)
C4 C5 C6 123.7(7)
N2 C6 C7 121.6(7)
N2 C6 C5 116.1(6)
C7 C6 C5 122.3(7)
C8 C7 C6 119.6(7)
C8 C7 H7 120.2
C6 C7 H7 120.2
C9 C8 C7 119.1(7)
C9 C8 H8 120.4
C7 C8 H8 120.4
C8 C9 C10 119.3(7)
C8 C9 H9 120.4
C10 C9 H9 120.4
N2 C10 C9 121.7(7)
N2 C10 H10 119.2
C9 C10 H10 119.2
N3 C11 C12 122.4(7)
N3 C11 H11 118.8
C12 C11 H11 118.8
C11 C12 C13 119.2(7)
C11 C12 H12 120.4
C13 C12 H12 120.4
C14 C13 C12 118.6(7)
C14 C13 H13 120.7
C12 C13 H13 120.7
C15 C14 C13 119.3(7)
C15 C14 H14 120.3
C13 C14 H14 120.3
N3 C15 C14 122.0(7)
N3 C15 C16 114.8(6)
C14 C15 C16 123.1(7)
N4 C16 C17 121.4(7)
N4 C16 C15 115.7(6)
C17 C16 C15 122.9(7)
C18 C17 C16 120.5(8)
C18 C17 H17 119.7
C16 C17 H17 119.7
C17 C18 C19 117.8(7)
C17 C18 H18 121.1
C19 C18 H18 121.1
C20 C19 C18 120.0(7)
C20 C19 H19 120.0
C18 C19 H19 120.0
N4 C20 C19 122.1(7)
N4 C20 H20 118.9
C19 C20 H20 118.9
C29 C30 C31 118.6(7)
C29 C30 H30 120.7
C31 C30 H30 120.7
C32 C31 C30 120.0(8)
C32 C31 H31 120.0
C30 C31 H31 120.0
C33 C32 C31 120.0(8)
C33 C32 H32 120.0
C31 C32 H32 120.0
C32 C33 C34 121.6(8)
C32 C33 H33 119.2
C34 C33 H33 119.2
C29 C34 C33 118.0(7)
C29 C34 H34 121.0
C33 C34 H34 121.0
C34 C29 C30 121.6(7)
C34 C29 S2 123.6(6)
C30 C29 S2 114.5(6)
C27 C28 S2 106.2(5)
C27 C28 H28A 110.5
S2 C28 H28A 110.5
C27 C28 H28B 110.5
S2 C28 H28B 110.5
H28A C28 H28B 108.7
C28 C27 S1 106.5(5)
C28 C27 H27A 110.4
S1 C27 H27A 110.4
C28 C27 H27B 110.4
S1 C27 H27B 110.4
H27A C27 H27B 108.6
C21 C26 C25 121.3(7)
C21 C26 S1 116.0(6)
C25 C26 S1 122.7(6)
C22 C21 C26 119.7(7)
C22 C21 H21 120.2
C26 C21 H21 120.2
C21 C22 C23 120.2(8)
C21 C22 H22 119.9
C23 C22 H22 119.9
C22 C23 C24 119.8(8)
C22 C23 H23 120.1
C24 C23 H23 120.1
C25 C24 C23 120.5(8)
C25 C24 H24 119.8
C23 C24 H24 119.8
C24 C25 C26 118.5(8)
C24 C25 H25 120.7
C26 C25 H25 120.7
C1 N1 C5 119.7(7)
C1 N1 Ru1 124.8(5)
C5 N1 Ru1 115.2(5)
C6 N2 C10 118.7(6)
C6 N2 Ru1 114.8(5)
C10 N2 Ru1 126.2(5)
C11 N3 C15 118.4(6)
C11 N3 Ru1 124.9(5)
C15 N3 Ru1 116.3(5)
C20 N4 C16 118.1(6)
C20 N4 Ru1 126.4(5)
C16 N4 Ru1 115.4(5)
F4 P1 F5 90.3(3)
F4 P1 F1 90.4(3)
F5 P1 F1 90.9(3)
F4 P1 F2 90.2(3)
F5 P1 F2 179.2(3)
F1 P1 F2 89.7(3)
F4 P1 F3 179.9(3)
F5 P1 F3 89.6(3)
F1 P1 F3 89.6(3)
F2 P1 F3 89.9(3)
F4 P1 F6 90.9(3)
F5 P1 F6 89.7(3)
F1 P1 F6 178.6(3)
F2 P1 F6 89.7(3)
F3 P1 F6 89.1(3)
F12 P2 F7 93.4(4)
F12 P2 F11 89.9(4)
F7 P2 F11 89.2(3)
F12 P2 F9 90.7(4)
F7 P2 F9 91.2(3)
F11 P2 F9 179.2(4)
F12 P2 F8 89.4(4)
F7 P2 F8 177.1(4)
F11 P2 F8 90.3(3)
F9 P2 F8 89.4(3)
F12 P2 F10 177.5(4)
F7 P2 F10 89.0(4)
F11 P2 F10 89.5(3)
F9 P2 F10 89.8(3)
F8 P2 F10 88.2(3)
N2 Ru1 N4 166.6(2)
N2 Ru1 N3 92.2(2)
N4 Ru1 N3 77.5(2)
N2 Ru1 N1 78.0(2)
N4 Ru1 N1 93.7(2)
N3 Ru1 N1 92.7(2)
N2 Ru1 S1 90.99(16)
N4 Ru1 S1 99.67(17)
N3 Ru1 S1 176.36(16)
N1 Ru1 S1 89.75(17)
N2 Ru1 S2 98.89(17)
N4 Ru1 S2 90.07(17)
N3 Ru1 S2 91.78(17)
N1 Ru1 S2 174.65(17)
S1 Ru1 S2 85.91(7)
O2 S2 C29 106.3(3)
O2 S2 C28 107.1(3)
C29 S2 C28 104.6(3)
O2 S2 Ru1 119.0(2)
C29 S2 Ru1 113.3(3)
C28 S2 Ru1 105.5(3)
O1 S1 C26 105.3(3)
O1 S1 C27 107.2(3)
C26 S1 C27 103.1(3)
O1 S1 Ru1 118.4(2)
C26 S1 Ru1 115.5(2)
C27 S1 Ru1 106.0(3)

loop_
_geom_bond_atom_site_label_1
_geom_bond_atom_site_label_2
_geom_bond_distance
C1 N1 1.341(10)
C1 C2 1.384(11)
C1 H1 0.9500
C2 C3 1.382(11)
C2 H2 0.9500
C3 C4 1.377(12)
C3 H3 0.9500
C4 C5 1.386(11)
C4 H4 0.9500
C5 N1 1.352(9)
C5 C6 1.472(11)
C6 N2 1.352(10)
C6 C7 1.388(11)
C7 C8 1.378(12)
C7 H7 0.9500
C8 C9 1.376(12)
C8 H8 0.9500
C9 C10 1.393(10)
C9 H9 0.9500
C10 N2 1.352(9)
C10 H10 0.9500
C11 N3 1.344(9)
C11 C12 1.372(11)
C11 H11 0.9500
C12 C13 1.389(11)
C12 H12 0.9500
C13 C14 1.384(11)
C13 H13 0.9500
C14 C15 1.376(10)
C14 H14 0.9500
C15 N3 1.351(9)
C15 C16 1.479(10)
C16 N4 1.361(10)
C16 C17 1.387(11)
C17 C18 1.384(11)
C17 H17 0.9500
C18 C19 1.387(12)
C18 H18 0.9500
C19 C20 1.384(11)
C19 H19 0.9500
C20 N4 1.355(9)
C20 H20 0.9500
C30 C29 1.395(11)
C30 C31 1.403(11)
C30 H30 0.9500
C31 C32 1.381(12)
C31 H31 0.9500
C32 C33 1.375(12)
C32 H32 0.9500
C33 C34 1.390(12)
C33 H33 0.9500
C34 C29 1.386(10)
C34 H34 0.9500
C29 S2 1.782(8)
C28 C27 1.539(10)
C28 S2 1.792(7)
C28 H28A 0.9900
C28 H28B 0.9900
C27 S1 1.812(8)
C27 H27A 0.9900
C27 H27B 0.9900
C26 C21 1.384(11)
C26 C25 1.392(11)
C26 S1 1.791(7)
C21 C22 1.369(12)
C21 H21 0.9500
C22 C23 1.388(12)
C22 H22 0.9500
C23 C24 1.394(12)
C23 H23 0.9500
C24 C25 1.382(12)
C24 H24 0.9500
C25 H25 0.9500
F1 P1 1.594(5)
F2 P1 1.596(5)
F3 P1 1.604(5)
F4 P1 1.589(5)
F5 P1 1.592(5)
F6 P1 1.605(5)
F7 P2 1.586(6)
F8 P2 1.595(6)
F9 P2 1.595(5)
F10 P2 1.604(6)
F11 P2 1.592(5)
F12 P2 1.567(6)
N1 Ru1 2.109(6)
N2 Ru1 2.101(6)
N3 Ru1 2.108(6)
N4 Ru1 2.108(6)
O2 S2 1.477(5)
O1 S1 1.481(5)
Ru1 S1 2.2473(17)
Ru1 S2 2.2580(17)

loop_
_platon_squeeze_void_nr
_platon_squeeze_void_average_x
_platon_squeeze_void_average_y
_platon_squeeze_void_average_z
_platon_squeeze_void_volume
_platon_squeeze_void_count_electrons
_platon_squeeze_void_content
1 -0.111 0.889 0.000 95 26 ' '
2 0.111 1.111 0.500 95 26 ' '
3 0.389 0.611 0.250 95 26 ' '
4 0.611 0.389 0.750 95 26 ' '
